data_1502970
loop_
_publ_author_name
'Ackermann, Lutz'
'Kapdi, Anant R.'
'Schulzke, Carola'

_publ_section_title
;
 Air-stable secondary phosphine oxide or chloride (Pre)ligands for
 cross-couplings of unactivated alkyl chlorides.
;
_journal_issue 10
_journal_name_full 'Organic letters'
_journal_page_first 2298
_journal_page_last 2301
_journal_paper_doi 10.1021/ol100658y
_journal_volume 12
_journal_year 2010
_chemical_formula_sum 'C19 H24 Cl O3 P'
_chemical_formula_weight 366.80
_chemical_name_systematic
; 
 ? 
;
_space_group_IT_number 14
_symmetry_cell_setting monoclinic
_symmetry_space_group_name_Hall '-P 2yn'
_symmetry_space_group_name_H-M 'P 1 21/n 1'
_atom_sites_solution_hydrogens geom
_atom_sites_solution_primary direct
_atom_sites_solution_secondary difmap
_audit_creation_method SHELXL-97
_cell_angle_alpha 90.00
_cell_angle_beta 93.06(3)
_cell_angle_gamma 90.00
_cell_formula_units_Z 4
_cell_length_a 7.3352(15)
_cell_length_b 18.878(4)
_cell_length_c 13.810(3)
_cell_measurement_reflns_used 19037
_cell_measurement_temperature 133(2)
_cell_measurement_theta_max 53.9
_cell_measurement_theta_min 3.0
_cell_volume 1909.6(7)
_computing_structure_refinement 'SHELXL-97 (Sheldrick, 1997)'
_computing_structure_solution 'SHELXS-97 (Sheldrick, 1990)'
_diffrn_ambient_temperature 133(2)
_diffrn_measured_fraction_theta_full 0.997
_diffrn_measured_fraction_theta_max 0.997
_diffrn_measurement_device_type IPDSII
_diffrn_radiation_monochromator graphite
_diffrn_radiation_source 'fine-focus sealed tube'
_diffrn_radiation_type MoK\a
_diffrn_radiation_wavelength 0.71073
_diffrn_reflns_av_R_equivalents 0.0398
_diffrn_reflns_av_sigmaI/netI 0.0264
_diffrn_reflns_limit_h_max 9
_diffrn_reflns_limit_h_min -9
_diffrn_reflns_limit_k_max 23
_diffrn_reflns_limit_k_min -24
_diffrn_reflns_limit_l_max 17
_diffrn_reflns_limit_l_min -17
_diffrn_reflns_number 18742
_diffrn_reflns_theta_full 26.95
_diffrn_reflns_theta_max 26.95
_diffrn_reflns_theta_min 1.83
_exptl_absorpt_coefficient_mu 0.297
_exptl_absorpt_correction_T_max 0.9771
_exptl_absorpt_correction_T_min 0.8544
_exptl_absorpt_correction_type numerical
_exptl_absorpt_process_details 'face indexed'
_exptl_crystal_colour colourless
_exptl_crystal_density_diffrn 1.276
_exptl_crystal_density_method 'not measured'
_exptl_crystal_description block
_exptl_crystal_F_000 776
_exptl_crystal_size_max 0.27
_exptl_crystal_size_mid 0.15
_exptl_crystal_size_min 0.09
_refine_diff_density_max 0.325
_refine_diff_density_min -0.282
_refine_diff_density_rms 0.038
_refine_ls_extinction_method none
_refine_ls_goodness_of_fit_ref 1.028
_refine_ls_hydrogen_treatment refall
_refine_ls_matrix_type full
_refine_ls_number_parameters 313
_refine_ls_number_reflns 4133
_refine_ls_number_restraints 0
_refine_ls_restrained_S_all 1.028
_refine_ls_R_factor_all 0.0391
_refine_ls_R_factor_gt 0.0295
_refine_ls_shift/su_max 0.001
_refine_ls_shift/su_mean 0.000
_refine_ls_structure_factor_coef Fsqd
_refine_ls_weighting_details 'calc w=1/[\s^2^(Fo^2^)+(0.0362P)^2^+0.4348P] where P=(Fo^2^+2Fc^2^)/3'
_refine_ls_weighting_scheme calc
_refine_ls_wR_factor_gt 0.0671
_refine_ls_wR_factor_ref 0.0701
_reflns_number_gt 3543
_reflns_number_total 4133
_reflns_threshold_expression >2sigma(I)
_cod_data_source_file ol100658y_si_002.cif
_cod_data_source_block aku
_cod_original_cell_volume 1909.5(7)
_cod_original_sg_symbol_H-M P21/n
_cod_database_code 1502970

loop_
_symmetry_equiv_pos_as_xyz
'x, y, z'
'-x+1/2, y+1/2, -z+1/2'
'-x, -y, -z'
'x-1/2, -y-1/2, z-1/2'

loop_
_atom_site_label
_atom_site_type_symbol
_atom_site_fract_x
_atom_site_fract_y
_atom_site_fract_z
_atom_site_U_iso_or_equiv
_atom_site_adp_type
_atom_site_occupancy
_atom_site_symmetry_multiplicity
_atom_site_calc_flag
P1 P 0.57906(5) 0.163868(17) 0.59552(2) 0.01973(9) Uani 1 1 d
Cl1 Cl 0.49050(4) 0.062965(16) 0.63798(2) 0.02201(8) Uani 1 1 d
O1 O 0.64459(13) 0.33127(5) 0.38065(7) 0.0263(2) Uani 1 1 d
O2 O 0.62110(14) 0.49280(5) 0.65270(7) 0.0272(2) Uani 1 1 d
O3 O 0.25200(13) 0.28621(5) 0.62805(7) 0.0238(2) Uani 1 1 d
C1 C 0.80896(18) 0.14021(7) 0.55117(10) 0.0234(3) Uani 1 1 d
C2 C 0.8103(2) 0.08344(8) 0.47272(12) 0.0295(3) Uani 1 1 d
C3 C 0.9279(2) 0.11670(9) 0.64021(12) 0.0329(3) Uani 1 1 d
C4 C 0.8821(2) 0.21033(8) 0.51254(12) 0.0301(3) Uani 1 1 d
C5 C 0.43513(17) 0.17519(7) 0.48320(9) 0.0192(2) Uani 1 1 d
C6 C 0.36903(19) 0.11784(7) 0.42721(10) 0.0224(3) Uani 1 1 d
C7 C 0.26381(19) 0.12799(7) 0.34217(10) 0.0240(3) Uani 1 1 d
C8 C 0.22071(19) 0.19644(7) 0.31131(10) 0.0240(3) Uani 1 1 d
C9 C 0.28323(18) 0.25354(7) 0.36682(10) 0.0224(3) Uani 1 1 d
C10 C 0.38946(17) 0.24425(7) 0.45274(9) 0.0189(3) Uani 1 1 d
C11 C 0.45422(17) 0.30898(6) 0.50680(9) 0.0187(3) Uani 1 1 d
C12 C 0.58423(18) 0.35323(7) 0.46762(9) 0.0208(3) Uani 1 1 d
C13 C 0.64618(19) 0.41499(7) 0.51393(10) 0.0228(3) Uani 1 1 d
C14 C 0.57070(18) 0.43371(6) 0.60020(10) 0.0215(3) Uani 1 1 d
C15 C 0.43537(18) 0.39297(7) 0.63996(9) 0.0212(3) Uani 1 1 d
C16 C 0.37992(17) 0.33060(7) 0.59368(9) 0.0192(2) Uani 1 1 d
C17 C 0.7879(3) 0.37041(10) 0.33983(13) 0.0376(4) Uani 1 1 d
C18 C 0.7707(2) 0.53300(8) 0.62035(12) 0.0304(3) Uani 1 1 d
C19 C 0.1733(2) 0.30561(9) 0.71665(12) 0.0330(3) Uani 1 1 d
H2A H 0.736(3) 0.0964(10) 0.4129(14) 0.036(5) Uiso 1 1 d
H2B H 0.760(3) 0.0378(10) 0.4941(13) 0.039(5) Uiso 1 1 d
H2C H 0.938(3) 0.0753(9) 0.4557(13) 0.035(4) Uiso 1 1 d
H3A H 0.890(3) 0.0683(10) 0.6631(14) 0.039(5) Uiso 1 1 d
H3B H 1.056(3) 0.1124(9) 0.6220(13) 0.038(5) Uiso 1 1 d
H3C H 0.928(3) 0.1518(11) 0.6949(14) 0.043(5) Uiso 1 1 d
H4A H 0.813(2) 0.2253(9) 0.4532(13) 0.032(4) Uiso 1 1 d
H4B H 1.012(3) 0.2047(10) 0.4969(13) 0.038(5) Uiso 1 1 d
H4C H 0.877(2) 0.2493(10) 0.5618(14) 0.036(5) Uiso 1 1 d
H6 H 0.397(2) 0.0703(9) 0.4470(12) 0.025(4) Uiso 1 1 d
H7 H 0.223(2) 0.0880(9) 0.3053(12) 0.029(4) Uiso 1 1 d
H8 H 0.150(2) 0.2038(9) 0.2509(12) 0.027(4) Uiso 1 1 d
H9 H 0.253(2) 0.3006(9) 0.3455(12) 0.029(4) Uiso 1 1 d
H13 H 0.736(2) 0.4436(9) 0.4845(12) 0.027(4) Uiso 1 1 d
H15 H 0.388(2) 0.4078(9) 0.7004(13) 0.030(4) Uiso 1 1 d
H17A H 0.815(3) 0.3449(10) 0.2821(14) 0.040(5) Uiso 1 1 d
H17B H 0.894(3) 0.3704(10) 0.3849(14) 0.041(5) Uiso 1 1 d
H17C H 0.750(3) 0.4191(11) 0.3259(15) 0.046(5) Uiso 1 1 d
H18A H 0.883(3) 0.5025(10) 0.6171(13) 0.039(5) Uiso 1 1 d
H18B H 0.745(2) 0.5546(9) 0.5557(13) 0.028(4) Uiso 1 1 d
H18C H 0.794(3) 0.5715(10) 0.6692(14) 0.039(5) Uiso 1 1 d
H19A H 0.107(3) 0.3510(10) 0.7074(14) 0.041(5) Uiso 1 1 d
H19B H 0.270(3) 0.3111(10) 0.7711(15) 0.043(5) Uiso 1 1 d
H19C H 0.085(2) 0.2675(10) 0.7301(13) 0.036(5) Uiso 1 1 d

loop_
_atom_site_aniso_label
_atom_site_aniso_U_11
_atom_site_aniso_U_22
_atom_site_aniso_U_33
_atom_site_aniso_U_23
_atom_site_aniso_U_13
_atom_site_aniso_U_12
P1 0.02105(17) 0.01955(16) 0.01862(16) -0.00156(12) 0.00131(12) -0.00118(12)
Cl1 0.02541(16) 0.01949(15) 0.02152(15) 0.00142(11) 0.00494(12) -0.00085(11)
O1 0.0306(5) 0.0270(5) 0.0222(5) -0.0027(4) 0.0095(4) -0.0091(4)
O2 0.0368(6) 0.0196(5) 0.0248(5) -0.0029(4) -0.0016(4) -0.0073(4)
O3 0.0249(5) 0.0239(5) 0.0235(5) -0.0026(4) 0.0091(4) -0.0062(4)
C1 0.0192(6) 0.0266(7) 0.0243(7) 0.0004(5) 0.0015(5) -0.0011(5)
C2 0.0249(7) 0.0328(8) 0.0315(8) -0.0056(6) 0.0068(6) 0.0011(6)
C3 0.0244(7) 0.0421(9) 0.0318(8) 0.0032(7) -0.0013(6) 0.0025(6)
C4 0.0239(7) 0.0332(8) 0.0334(8) 0.0025(6) 0.0033(6) -0.0068(6)
C5 0.0176(6) 0.0211(6) 0.0191(6) -0.0015(5) 0.0038(5) -0.0016(5)
C6 0.0234(6) 0.0197(6) 0.0243(7) -0.0032(5) 0.0027(5) -0.0019(5)
C7 0.0244(7) 0.0249(7) 0.0227(6) -0.0068(5) 0.0017(5) -0.0057(5)
C8 0.0225(7) 0.0297(7) 0.0196(6) -0.0014(5) -0.0004(5) -0.0028(5)
C9 0.0227(6) 0.0227(6) 0.0221(7) 0.0008(5) 0.0031(5) -0.0009(5)
C10 0.0176(6) 0.0211(6) 0.0183(6) -0.0021(5) 0.0047(5) -0.0023(5)
C11 0.0193(6) 0.0174(6) 0.0194(6) -0.0001(5) 0.0004(5) -0.0010(5)
C12 0.0223(6) 0.0213(6) 0.0188(6) 0.0005(5) 0.0018(5) -0.0015(5)
C13 0.0236(6) 0.0208(6) 0.0239(7) 0.0023(5) -0.0002(5) -0.0053(5)
C14 0.0257(7) 0.0171(6) 0.0212(6) -0.0001(5) -0.0049(5) -0.0009(5)
C15 0.0246(7) 0.0202(6) 0.0186(6) -0.0004(5) -0.0003(5) 0.0011(5)
C16 0.0180(6) 0.0195(6) 0.0201(6) 0.0023(5) 0.0003(5) 0.0005(5)
C17 0.0395(9) 0.0397(9) 0.0352(9) -0.0045(7) 0.0177(8) -0.0165(7)
C18 0.0357(8) 0.0225(7) 0.0324(8) -0.0006(6) -0.0050(6) -0.0091(6)
C19 0.0381(9) 0.0340(8) 0.0283(8) -0.0049(6) 0.0155(7) -0.0073(7)

loop_
_atom_type_symbol
_atom_type_description
_atom_type_scat_dispersion_real
_atom_type_scat_dispersion_imag
_atom_type_scat_source
C C 0.0033 0.0016 'International Tables Vol C Tables 4.2.6.8 and 6.1.1.4'
H H 0.0000 0.0000 'International Tables Vol C Tables 4.2.6.8 and 6.1.1.4'
O O 0.0106 0.0060 'International Tables Vol C Tables 4.2.6.8 and 6.1.1.4'
P P 0.1023 0.0942 'International Tables Vol C Tables 4.2.6.8 and 6.1.1.4'
Cl Cl 0.1484 0.1585 'International Tables Vol C Tables 4.2.6.8 and 6.1.1.4'

loop_
_geom_angle_atom_site_label_1
_geom_angle_atom_site_label_2
_geom_angle_atom_site_label_3
_geom_angle
C5 P1 C1 103.73(6)
C5 P1 Cl1 99.67(4)
C1 P1 Cl1 99.86(5)
C12 O1 C17 118.08(11)
C14 O2 C18 117.26(11)
C16 O3 C19 117.26(11)
C2 C1 C4 110.11(12)
C2 C1 C3 109.95(12)
C4 C1 C3 109.47(12)
C2 C1 P1 116.02(10)
C4 C1 P1 104.17(10)
C3 C1 P1 106.83(10)
C6 C5 C10 118.79(12)
C6 C5 P1 122.73(10)
C10 C5 P1 118.47(10)
C7 C6 C5 121.46(13)
C6 C7 C8 119.72(12)
C9 C8 C7 119.31(13)
C8 C9 C10 121.72(13)
C9 C10 C5 118.99(12)
C9 C10 C11 118.02(11)
C5 C10 C11 122.97(12)
C12 C11 C16 117.43(11)
C12 C11 C10 119.99(11)
C16 C11 C10 122.43(11)
O1 C12 C13 122.95(11)
O1 C12 C11 114.74(11)
C13 C12 C11 122.31(12)
C14 C13 C12 118.17(12)
O2 C14 C13 123.61(12)
O2 C14 C15 114.78(12)
C13 C14 C15 121.61(12)
C16 C15 C14 118.96(12)
O3 C16 C15 123.43(12)
O3 C16 C11 115.14(11)
C15 C16 C11 121.43(12)

loop_
_geom_bond_atom_site_label_1
_geom_bond_atom_site_label_2
_geom_bond_distance
P1 C5 1.8416(15)
P1 C1 1.8784(14)
P1 Cl1 2.1059(6)
O1 C12 1.3664(16)
O1 C17 1.4255(17)
O2 C14 1.3703(16)
O2 C18 1.4253(18)
O3 C16 1.3622(15)
O3 C19 1.4280(17)
C1 C2 1.524(2)
C1 C4 1.5347(19)
C1 C3 1.535(2)
C5 C6 1.4019(18)
C5 C10 1.4048(18)
C6 C7 1.384(2)
C7 C8 1.392(2)
C8 C9 1.3864(19)
C9 C10 1.3955(19)
C10 C11 1.4961(17)
C11 C12 1.3982(18)
C11 C16 1.4046(18)
C12 C13 1.3942(18)
C13 C14 1.3860(19)
C14 C15 1.3916(19)
C15 C16 1.3901(18)
